data_4309274
loop_
_publ_author_name
'Xi-Sen Wang'
'Yun-Zhi Tang'
'Xue-Feng Huang'
'Zhi-Rong Qu'
'Chi-Ming Che'
'Philip Wai Hong Chan'
'Ren-Gen Xiong'

_publ_contact_author_address
;
Prof. Ren-Gen Xiong
Coordination Chemistry Institue
Nanjing University, Nanjing
210093, P. R. China
;
_publ_contact_author_email xiongrg@netra.nju.edu.cn
_publ_contact_author_fax 86-25-83317761
_publ_contact_author_name 'Prof. Ren-Gen Xiong'
_publ_contact_author_phone 86-25-83594724
_publ_section_title
;
Syntheses, Crystal Structures, and Luminescent Properties of Three Novel
Zinc Coordination Polymers with Tetrazolyl Ligands
;
_journal_name_full 'Inorganic Chemistry'
_journal_page_first 5278
_journal_page_last 5285
_journal_paper_doi 10.1021/ic050354x
_journal_volume 44
_journal_year 2005
_chemical_formula_sum 'C12 H20 N24 O Zn3'
_chemical_formula_weight 712.63
_chemical_name_systematic
; 
 ? 
;
_space_group_IT_number 227
_symmetry_cell_setting cubic
_symmetry_space_group_name_Hall '-F 4vw 2vw 3'
_symmetry_space_group_name_H-M 'F d -3 m :2'
_atom_sites_solution_hydrogens geom
_atom_sites_solution_primary direct
_atom_sites_solution_secondary difmap
_audit_creation_method SHELXL-97
_cell_angle_alpha 90.00
_cell_angle_beta 90.00
_cell_angle_gamma 90.00
_cell_formula_units_Z 8
_cell_length_a 17.6019(12)
_cell_length_b 17.6019(12)
_cell_length_c 17.6019(12)
_cell_measurement_temperature 293(2)
_cell_volume 5453.5(6)
_computing_structure_refinement 'SHELXL-97 (Sheldrick, 1997)'
_computing_structure_solution 'SHELXS-97 (Sheldrick, 1990)'
_diffrn_ambient_temperature 293(2)
_diffrn_measured_fraction_theta_full 1.000
_diffrn_measured_fraction_theta_max 1.000
_diffrn_radiation_monochromator graphite
_diffrn_radiation_source 'fine-focus sealed tube'
_diffrn_radiation_type MoK\a
_diffrn_radiation_wavelength 0.71073
_diffrn_reflns_av_R_equivalents 0.1091
_diffrn_reflns_av_sigmaI/netI 0.0477
_diffrn_reflns_limit_h_max 22
_diffrn_reflns_limit_h_min -15
_diffrn_reflns_limit_k_max 23
_diffrn_reflns_limit_k_min -23
_diffrn_reflns_limit_l_max 20
_diffrn_reflns_limit_l_min -22
_diffrn_reflns_number 7402
_diffrn_reflns_theta_full 28.20
_diffrn_reflns_theta_max 28.20
_diffrn_reflns_theta_min 2.00
_exptl_absorpt_coefficient_mu 2.675
_exptl_crystal_density_diffrn 1.736
_exptl_crystal_density_method 'not measured'
_exptl_crystal_F_000 2864
_refine_diff_density_max 1.099
_refine_diff_density_min -0.545
_refine_diff_density_rms 0.084
_refine_ls_extinction_method none
_refine_ls_goodness_of_fit_ref 0.921
_refine_ls_hydrogen_treatment mixed
_refine_ls_matrix_type full
_refine_ls_number_parameters 36
_refine_ls_number_reflns 367
_refine_ls_number_restraints 0
_refine_ls_restrained_S_all 0.921
_refine_ls_R_factor_all 0.0692
_refine_ls_R_factor_gt 0.0425
_refine_ls_shift/su_max 0.360
_refine_ls_shift/su_mean 0.010
_refine_ls_structure_factor_coef Fsqd
_refine_ls_weighting_details 'calc w=1/[\s^2^(Fo^2^)+(0.1000P)^2^+0.0000P] where P=(Fo^2^+2Fc^2^)/3'
_refine_ls_weighting_scheme calc
_refine_ls_wR_factor_gt 0.1110
_refine_ls_wR_factor_ref 0.1282
_reflns_number_gt 302
_reflns_number_total 367
_reflns_threshold_expression >2sigma(I)
_cod_data_source_file ic050354xsi20050307_091304_1.cif
_cod_data_source_block 1
_cod_original_sg_symbol_H-M 'F d -3 m'
_cod_database_code 4309274

loop_
_symmetry_equiv_pos_as_xyz
'x, y, z'
'-x+3/4, -y+1/4, z+1/2'
'-x+1/4, y+1/2, -z+3/4'
'x+1/2, -y+3/4, -z+1/4'
'z, x, y'
'z+1/2, -x+3/4, -y+1/4'
'-z+3/4, -x+1/4, y+1/2'
'-z+1/4, x+1/2, -y+3/4'
'y, z, x'
'-y+1/4, z+1/2, -x+3/4'
'y+1/2, -z+3/4, -x+1/4'
'-y+3/4, -z+1/4, x+1/2'
'y+3/4, x+1/4, -z+1/2'
'-y, -x, -z'
'y+1/4, -x+1/2, z+3/4'
'-y+1/2, x+3/4, z+1/4'
'x+3/4, z+1/4, -y+1/2'
'-x+1/2, z+3/4, y+1/4'
'-x, -z, -y'
'x+1/4, -z+1/2, y+3/4'
'z+3/4, y+1/4, -x+1/2'
'z+1/4, -y+1/2, x+3/4'
'-z+1/2, y+3/4, x+1/4'
'-z, -y, -x'
'x, y+1/2, z+1/2'
'-x+3/4, -y+3/4, z+1'
'-x+1/4, y+1, -z+5/4'
'x+1/2, -y+5/4, -z+3/4'
'z, x+1/2, y+1/2'
'z+1/2, -x+5/4, -y+3/4'
'-z+3/4, -x+3/4, y+1'
'-z+1/4, x+1, -y+5/4'
'y, z+1/2, x+1/2'
'-y+1/4, z+1, -x+5/4'
'y+1/2, -z+5/4, -x+3/4'
'-y+3/4, -z+3/4, x+1'
'y+3/4, x+3/4, -z+1'
'-y, -x+1/2, -z+1/2'
'y+1/4, -x+1, z+5/4'
'-y+1/2, x+5/4, z+3/4'
'x+3/4, z+3/4, -y+1'
'-x+1/2, z+5/4, y+3/4'
'-x, -z+1/2, -y+1/2'
'x+1/4, -z+1, y+5/4'
'z+3/4, y+3/4, -x+1'
'z+1/4, -y+1, x+5/4'
'-z+1/2, y+5/4, x+3/4'
'-z, -y+1/2, -x+1/2'
'x+1/2, y, z+1/2'
'-x+5/4, -y+1/4, z+1'
'-x+3/4, y+1/2, -z+5/4'
'x+1, -y+3/4, -z+3/4'
'z+1/2, x, y+1/2'
'z+1, -x+3/4, -y+3/4'
'-z+5/4, -x+1/4, y+1'
'-z+3/4, x+1/2, -y+5/4'
'y+1/2, z, x+1/2'
'-y+3/4, z+1/2, -x+5/4'
'y+1, -z+3/4, -x+3/4'
'-y+5/4, -z+1/4, x+1'
'y+5/4, x+1/4, -z+1'
'-y+1/2, -x, -z+1/2'
'y+3/4, -x+1/2, z+5/4'
'-y+1, x+3/4, z+3/4'
'x+5/4, z+1/4, -y+1'
'-x+1, z+3/4, y+3/4'
'-x+1/2, -z, -y+1/2'
'x+3/4, -z+1/2, y+5/4'
'z+5/4, y+1/4, -x+1'
'z+3/4, -y+1/2, x+5/4'
'-z+1, y+3/4, x+3/4'
'-z+1/2, -y, -x+1/2'
'x+1/2, y+1/2, z'
'-x+5/4, -y+3/4, z+1/2'
'-x+3/4, y+1, -z+3/4'
'x+1, -y+5/4, -z+1/4'
'z+1/2, x+1/2, y'
'z+1, -x+5/4, -y+1/4'
'-z+5/4, -x+3/4, y+1/2'
'-z+3/4, x+1, -y+3/4'
'y+1/2, z+1/2, x'
'-y+3/4, z+1, -x+3/4'
'y+1, -z+5/4, -x+1/4'
'-y+5/4, -z+3/4, x+1/2'
'y+5/4, x+3/4, -z+1/2'
'-y+1/2, -x+1/2, -z'
'y+3/4, -x+1, z+3/4'
'-y+1, x+5/4, z+1/4'
'x+5/4, z+3/4, -y+1/2'
'-x+1, z+5/4, y+1/4'
'-x+1/2, -z+1/2, -y'
'x+3/4, -z+1, y+3/4'
'z+5/4, y+3/4, -x+1/2'
'z+3/4, -y+1, x+3/4'
'-z+1, y+5/4, x+1/4'
'-z+1/2, -y+1/2, -x'
'-x, -y, -z'
'x-3/4, y-1/4, -z-1/2'
'x-1/4, -y-1/2, z-3/4'
'-x-1/2, y-3/4, z-1/4'
'-z, -x, -y'
'-z-1/2, x-3/4, y-1/4'
'z-3/4, x-1/4, -y-1/2'
'z-1/4, -x-1/2, y-3/4'
'-y, -z, -x'
'y-1/4, -z-1/2, x-3/4'
'-y-1/2, z-3/4, x-1/4'
'y-3/4, z-1/4, -x-1/2'
'-y-3/4, -x-1/4, z-1/2'
'y, x, z'
'-y-1/4, x-1/2, -z-3/4'
'y-1/2, -x-3/4, -z-1/4'
'-x-3/4, -z-1/4, y-1/2'
'x-1/2, -z-3/4, -y-1/4'
'x, z, y'
'-x-1/4, z-1/2, -y-3/4'
'-z-3/4, -y-1/4, x-1/2'
'-z-1/4, y-1/2, -x-3/4'
'z-1/2, -y-3/4, -x-1/4'
'z, y, x'
'-x, -y+1/2, -z+1/2'
'x-3/4, y+1/4, -z'
'x-1/4, -y, z-1/4'
'-x-1/2, y-1/4, z+1/4'
'-z, -x+1/2, -y+1/2'
'-z-1/2, x-1/4, y+1/4'
'z-3/4, x+1/4, -y'
'z-1/4, -x, y-1/4'
'-y, -z+1/2, -x+1/2'
'y-1/4, -z, x-1/4'
'-y-1/2, z-1/4, x+1/4'
'y-3/4, z+1/4, -x'
'-y-3/4, -x+1/4, z'
'y, x+1/2, z+1/2'
'-y-1/4, x, -z-1/4'
'y-1/2, -x-1/4, -z+1/4'
'-x-3/4, -z+1/4, y'
'x-1/2, -z-1/4, -y+1/4'
'x, z+1/2, y+1/2'
'-x-1/4, z, -y-1/4'
'-z-3/4, -y+1/4, x'
'-z-1/4, y, -x-1/4'
'z-1/2, -y-1/4, -x+1/4'
'z, y+1/2, x+1/2'
'-x+1/2, -y, -z+1/2'
'x-1/4, y-1/4, -z'
'x+1/4, -y-1/2, z-1/4'
'-x, y-3/4, z+1/4'
'-z+1/2, -x, -y+1/2'
'-z, x-3/4, y+1/4'
'z-1/4, x-1/4, -y'
'z+1/4, -x-1/2, y-1/4'
'-y+1/2, -z, -x+1/2'
'y+1/4, -z-1/2, x-1/4'
'-y, z-3/4, x+1/4'
'y-1/4, z-1/4, -x'
'-y-1/4, -x-1/4, z'
'y+1/2, x, z+1/2'
'-y+1/4, x-1/2, -z-1/4'
'y, -x-3/4, -z+1/4'
'-x-1/4, -z-1/4, y'
'x, -z-3/4, -y+1/4'
'x+1/2, z, y+1/2'
'-x+1/4, z-1/2, -y-1/4'
'-z-1/4, -y-1/4, x'
'-z+1/4, y-1/2, -x-1/4'
'z, -y-3/4, -x+1/4'
'z+1/2, y, x+1/2'
'-x+1/2, -y+1/2, -z'
'x-1/4, y+1/4, -z-1/2'
'x+1/4, -y, z-3/4'
'-x, y-1/4, z-1/4'
'-z+1/2, -x+1/2, -y'
'-z, x-1/4, y-1/4'
'z-1/4, x+1/4, -y-1/2'
'z+1/4, -x, y-3/4'
'-y+1/2, -z+1/2, -x'
'y+1/4, -z, x-3/4'
'-y, z-1/4, x-1/4'
'y-1/4, z+1/4, -x-1/2'
'-y-1/4, -x+1/4, z-1/2'
'y+1/2, x+1/2, z'
'-y+1/4, x, -z-3/4'
'y, -x-1/4, -z-1/4'
'-x-1/4, -z+1/4, y-1/2'
'x, -z-1/4, -y-1/4'
'x+1/2, z+1/2, y'
'-x+1/4, z, -y-3/4'
'-z-1/4, -y+1/4, x-1/2'
'-z+1/4, y, -x-3/4'
'z, -y-1/4, -x-1/4'
'z+1/2, y+1/2, x'

loop_
_atom_site_label
_atom_site_type_symbol
_atom_site_fract_x
_atom_site_fract_y
_atom_site_fract_z
_atom_site_U_iso_or_equiv
_atom_site_adp_type
_atom_site_occupancy
_atom_site_symmetry_multiplicity
_atom_site_calc_flag
_atom_site_refinement_flags
_atom_site_disorder_assembly
_atom_site_disorder_group
Zn1 Zn 0.6250 0.1250 0.1250 0.0170(5) Uani 1 24 d S . .
Zn2 Zn 0.5000 0.2500 0.2500 0.0262(5) Uani 1 12 d S . .
N2 N 0.5021(3) 0.1250 0.1250 0.0230(12) Uani 1 4 d S . .
N1 N 0.4584(2) 0.16810(15) 0.16810(15) 0.0296(10) Uani 1 2 d S . .
C3 C 0.3871(3) 0.1520(2) 0.1520(2) 0.0456(13) Uani 0.50 2 d SP . .
N3 N 0.3871(3) 0.1520(2) 0.1520(2) 0.0456(13) Uani 0.50 2 d SP . .
C2 C 0.3117(7) 0.1763(6) 0.1763(6) 0.086(8) Uani 0.50 2 d SP . .
O1W O 0.1250 0.1250 0.1250 0.173(14) Uiso 1 24 d S . .
H2C H 0.2389(15) 0.146(2) 0.2389(15) 0.000(9) Uiso 1 2 d S . .
H2B H 0.27(2) 0.20(2) 0.20(2) 0.6(4) Uiso 1 2 d S . .
H2A H 0.317(16) 0.161(10) 0.161(10) 0.32(16) Uiso 1 2 d S . .

loop_
_atom_site_aniso_label
_atom_site_aniso_U_11
_atom_site_aniso_U_22
_atom_site_aniso_U_33
_atom_site_aniso_U_23
_atom_site_aniso_U_13
_atom_site_aniso_U_12
Zn1 0.0170(5) 0.0170(5) 0.0170(5) 0.000 0.000 0.000
Zn2 0.0262(5) 0.0262(5) 0.0262(5) -0.0056(3) 0.0056(3) 0.0056(3)
N2 0.022(3) 0.0237(17) 0.0237(17) -0.007(2) 0.000 0.000
N1 0.024(2) 0.0326(15) 0.0326(15) -0.0089(18) 0.0041(12) 0.0041(12)
C3 0.016(2) 0.060(2) 0.060(2) -0.008(3) 0.0030(14) 0.0030(14)
N3 0.016(2) 0.060(2) 0.060(2) -0.008(3) 0.0030(14) 0.0030(14)
C2 0.013(5) 0.123(12) 0.123(12) -0.084(13) 0.003(4) 0.003(4)

loop_
_atom_type_symbol
_atom_type_description
_atom_type_scat_dispersion_real
_atom_type_scat_dispersion_imag
_atom_type_scat_source
C C 0.0033 0.0016 'International Tables Vol C Tables 4.2.6.8 and 6.1.1.4'
H H 0.0000 0.0000 'International Tables Vol C Tables 4.2.6.8 and 6.1.1.4'
N N 0.0061 0.0033 'International Tables Vol C Tables 4.2.6.8 and 6.1.1.4'
O O 0.0106 0.0060 'International Tables Vol C Tables 4.2.6.8 and 6.1.1.4'
Zn Zn 0.2839 1.4301 'International Tables Vol C Tables 4.2.6.8 and 6.1.1.4'

loop_
_geom_angle_atom_site_label_1
_geom_angle_atom_site_label_2
_geom_angle_atom_site_label_3
_geom_angle
_geom_angle_site_symmetry_1
_geom_angle_site_symmetry_3
_geom_angle_publ_flag
N2 Zn1 N2 90.0 82_545 . ?
N2 Zn1 N2 90.0 82_545 50_554 ?
N2 Zn1 N2 180.0 . 50_554 ?
N2 Zn1 N2 90.0 82_545 77_545 ?
N2 Zn1 N2 90.0 . 77_545 ?
N2 Zn1 N2 90.0 50_554 77_545 ?
N2 Zn1 N2 90.0 82_545 6 ?
N2 Zn1 N2 90.0 . 6 ?
N2 Zn1 N2 90.0 50_554 6 ?
N2 Zn1 N2 180.0 77_545 6 ?
N2 Zn1 N2 180.0 82_545 57_554 ?
N2 Zn1 N2 90.0 . 57_554 ?
N2 Zn1 N2 90.0 50_554 57_554 ?
N2 Zn1 N2 90.0 77_545 57_554 ?
N2 Zn1 N2 90.0 6 57_554 ?
N1 Zn2 N1 180.00(11) 121_655 . ?
N1 Zn2 N1 90.40(14) 121_655 154_565 ?
N1 Zn2 N1 89.60(14) . 154_565 ?
N1 Zn2 N1 89.60(14) 121_655 31_554 ?
N1 Zn2 N1 90.40(14) . 31_554 ?
N1 Zn2 N1 89.60(14) 154_565 31_554 ?
N1 Zn2 N1 90.40(14) 121_655 103_656 ?
N1 Zn2 N1 89.60(14) . 103_656 ?
N1 Zn2 N1 90.40(14) 154_565 103_656 ?
N1 Zn2 N1 180.00(19) 31_554 103_656 ?
N1 Zn2 N1 89.60(14) 121_655 82_545 ?
N1 Zn2 N1 90.40(14) . 82_545 ?
N1 Zn2 N1 180.00(19) 154_565 82_545 ?
N1 Zn2 N1 90.40(14) 31_554 82_545 ?
N1 Zn2 N1 89.60(14) 103_656 82_545 ?
N1 N2 N1 108.7(5) 76_445 . ?
N1 N2 Zn1 125.7(2) 76_445 . ?
N1 N2 Zn1 125.7(2) . . ?
C3 N1 N2 108.0(4) . . ?
C3 N1 Zn2 127.4(3) . . ?
N2 N1 Zn2 124.6(3) . . ?
N1 C3 N3 107.7(3) . 76_445 ?
N1 C3 C3 107.7(3) . 76_445 ?
N3 C3 C3 0.0(6) 76_445 76_445 ?
N1 C3 C2 137.9(8) . . ?
N3 C3 C2 114.4(7) 76_445 . ?
C3 C3 C2 114.4(7) 76_445 . ?
N1 C3 H2A 152(10) . . ?
N3 C3 H2A 100(10) 76_445 . ?
C3 C3 H2A 100(10) 76_445 . ?
C2 C3 H2A 14(10) . . ?
C3 C2 H2B 169(10) . . ?
C3 C2 H2A 51(10) . . ?
H2B C2 H2A 140(10) . . ?

loop_
_geom_bond_atom_site_label_1
_geom_bond_atom_site_label_2
_geom_bond_distance
_geom_bond_site_symmetry_2
_geom_bond_publ_flag
Zn1 N2 2.163(5) 82_545 ?
Zn1 N2 2.163(5) . ?
Zn1 N2 2.163(5) 50_554 ?
Zn1 N2 2.163(5) 77_545 ?
Zn1 N2 2.163(5) 6 ?
Zn1 N2 2.163(5) 57_554 ?
Zn2 N1 2.166(4) 121_655 ?
Zn2 N1 2.166(4) . ?
Zn2 N1 2.166(4) 154_565 ?
Zn2 N1 2.166(4) 31_554 ?
Zn2 N1 2.166(4) 103_656 ?
Zn2 N1 2.166(4) 82_545 ?
N2 N1 1.320(5) 76_445 ?
N2 N1 1.320(5) . ?
N1 C3 1.318(6) . ?
C3 N3 1.345(11) 76_445 ?
C3 C3 1.345(11) 76_445 ?
C3 C2 1.458(14) . ?
C3 H2A 1.2(3) . ?
C2 H2B 0.9(4) . ?
C2 H2A 0.4(3) . ?
